data_7239047
loop_
_publ_author_name
'Lei, Shenghui'

_publ_section_title
;
 Synthetic studies towards the Lycopodium alkaloid paniculatine
;
_journal_issue 27
_journal_name_full 'RSC Advances'
_journal_page_first 11014
_journal_paper_doi 10.1039/c3ra41467a
_journal_volume 3
_journal_year 2013
_chemical_formula_moiety 'Cl, C17 H24 N O2, H2 O'
_chemical_formula_sum 'C17 H26 Cl N O3'
_chemical_formula_weight 327.84
_space_group_crystal_system monoclinic
_space_group_IT_number 14
_space_group_name_Hall '-P 2ybc'
_space_group_name_H-M_alt 'P 1 21/c 1'
_atom_sites_solution_hydrogens geom
_atom_sites_solution_primary direct
_atom_sites_solution_secondary difmap
_audit_creation_date 2012-10-09
_audit_creation_method
;
Olex2 1.1
(compiled 2011.11.01 svn.r2039, GUI svn.r3906)
;
_cell_angle_alpha 90.00
_cell_angle_beta 102.010(3)
_cell_angle_gamma 90.00
_cell_formula_units_Z 4
_cell_length_a 12.5230(3)
_cell_length_b 9.6410(2)
_cell_length_c 14.1520(4)
_cell_measurement_reflns_used 5395
_cell_measurement_temperature 293(2)
_cell_measurement_theta_max 67.1209
_cell_measurement_theta_min 3.1900
_cell_volume 1671.23(7)
_computing_cell_refinement
;
CrysAlisPro, Agilent Technologies,
Version 1.171.35.19 (release 27-10-2011 CrysAlis171 .NET)
(compiled Oct 27 2011,15:02:11)
;
_computing_data_collection
;
CrysAlisPro, Agilent Technologies,
Version 1.171.35.19 (release 27-10-2011 CrysAlis171 .NET)
(compiled Oct 27 2011,15:02:11)
;
_computing_data_reduction
;
CrysAlisPro, Agilent Technologies,
Version 1.171.35.19 (release 27-10-2011 CrysAlis171 .NET)
(compiled Oct 27 2011,15:02:11)
;
_computing_molecular_graphics
;
O. V. Dolomanov, L. J. Bourhis, R. J. Gildea, J. A. K. Howard and H. Puschmann,
OLEX2: a complete structure solution, refinement and analysis program.
J. Appl. Cryst. (2009). 42, 339-341.
;
_computing_publication_material
;
O. V. Dolomanov, L. J. Bourhis, R. J. Gildea, J. A. K. Howard and H. Puschmann,
OLEX2: a complete structure solution, refinement and analysis program.
J. Appl. Cryst. (2009). 42, 339-341.
;
_computing_structure_refinement
;
SHELXL, G.M. Sheldrick, Acta Cryst.
2008). A64, 112-122
;
_computing_structure_solution 'SHELXS-97 (Sheldrick, 1990)'
_diffrn_ambient_temperature 293.0
_diffrn_detector_area_resol_mean 10.4015
_diffrn_measured_fraction_theta_full 0.981
_diffrn_measured_fraction_theta_max 0.981
_diffrn_measurement_details
;
#__ type_ start__ end____ width___ exp.time_
1 omega -10.00 45.00 1.0000 2.5000
omega____ theta____ kappa____ phi______ frames
- 40.7390 -38.0000 60.0000 55
#__ type_ start__ end____ width___ exp.time_
2 omega -3.00 61.00 1.0000 2.5000
omega____ theta____ kappa____ phi______ frames
- 40.7390 -99.0000 -120.0000 64
#__ type_ start__ end____ width___ exp.time_
3 omega -20.00 64.00 1.0000 2.5000
omega____ theta____ kappa____ phi______ frames
- 40.7390 -38.0000 -90.0000 84
#__ type_ start__ end____ width___ exp.time_
4 omega 20.00 109.00 1.0000 2.5000
omega____ theta____ kappa____ phi______ frames
- 40.7390 57.0000 30.0000 89
#__ type_ start__ end____ width___ exp.time_
5 omega 78.00 132.00 1.0000 7.5000
omega____ theta____ kappa____ phi______ frames
- 92.5000 -92.0000 -120.0000 54
#__ type_ start__ end____ width___ exp.time_
6 omega 7.00 67.00 1.0000 7.5000
omega____ theta____ kappa____ phi______ frames
- 92.5000 -91.0000 72.0000 60
#__ type_ start__ end____ width___ exp.time_
7 omega 18.00 68.00 1.0000 7.5000
omega____ theta____ kappa____ phi______ frames
- 92.5000 -91.0000 -7.0000 50
#__ type_ start__ end____ width___ exp.time_
8 omega 68.00 121.00 1.0000 7.5000
omega____ theta____ kappa____ phi______ frames
- 92.5000 -64.0000 142.0000 53
#__ type_ start__ end____ width___ exp.time_
9 omega 11.00 55.00 1.0000 7.5000
omega____ theta____ kappa____ phi______ frames
- 92.5000 -92.0000 -120.0000 44
#__ type_ start__ end____ width___ exp.time_
10 omega 79.00 154.00 1.0000 7.5000
omega____ theta____ kappa____ phi______ frames
- 92.5000 77.0000 90.0000 75
#__ type_ start__ end____ width___ exp.time_
11 omega 18.00 60.00 1.0000 7.5000
omega____ theta____ kappa____ phi______ frames
- 92.5000 -64.0000 142.0000 42
#__ type_ start__ end____ width___ exp.time_
12 omega 65.00 129.00 1.0000 7.5000
omega____ theta____ kappa____ phi______ frames
- 92.5000 45.0000 -180.0000 64
#__ type_ start__ end____ width___ exp.time_
13 omega 25.00 67.00 1.0000 7.5000
omega____ theta____ kappa____ phi______ frames
- 92.5000 -45.0000 150.0000 42
#__ type_ start__ end____ width___ exp.time_
14 omega 86.00 130.00 1.0000 7.5000
omega____ theta____ kappa____ phi______ frames
- 92.5000 -91.0000 72.0000 44
#__ type_ start__ end____ width___ exp.time_
15 omega 73.00 131.00 1.0000 7.5000
omega____ theta____ kappa____ phi______ frames
- 92.5000 -91.0000 -7.0000 58
#__ type_ start__ end____ width___ exp.time_
16 omega 22.00 77.00 1.0000 7.5000
omega____ theta____ kappa____ phi______ frames
- 92.5000 -45.0000 60.0000 55
#__ type_ start__ end____ width___ exp.time_
17 omega 73.00 157.00 1.0000 7.5000
omega____ theta____ kappa____ phi______ frames
- 92.5000 125.0000 150.0000 84
#__ type_ start__ end____ width___ exp.time_
18 omega 32.00 164.00 1.0000 7.5000
omega____ theta____ kappa____ phi______ frames
- 92.5000 15.0000 30.0000 132
#__ type_ start__ end____ width___ exp.time_
19 omega 78.00 105.00 1.0000 7.5000
omega____ theta____ kappa____ phi______ frames
- 92.5000 125.0000 30.0000 27
#__ type_ start__ end____ width___ exp.time_
20 omega 125.00 166.00 1.0000 7.5000
omega____ theta____ kappa____ phi______ frames
- 92.5000 125.0000 30.0000 41
#__ type_ start__ end____ width___ exp.time_
21 omega 96.00 126.00 1.0000 7.5000
omega____ theta____ kappa____ phi______ frames
- 92.5000 -91.0000 133.0000 30
#__ type_ start__ end____ width___ exp.time_
22 omega 55.00 81.00 1.0000 7.5000
omega____ theta____ kappa____ phi______ frames
- 92.5000 -91.0000 133.0000 26
;
_diffrn_measurement_device_type 'Xcalibur, Ruby, Gemini ultra'
_diffrn_measurement_method '\w scans'
_diffrn_orient_matrix_UB_11 -0.0003064000
_diffrn_orient_matrix_UB_12 0.1130391000
_diffrn_orient_matrix_UB_13 -0.0769678000
_diffrn_orient_matrix_UB_21 0.0037149000
_diffrn_orient_matrix_UB_22 -0.1129253000
_diffrn_orient_matrix_UB_23 -0.0763463000
_diffrn_orient_matrix_UB_31 -0.1256740000
_diffrn_orient_matrix_UB_32 -0.0036466000
_diffrn_orient_matrix_UB_33 -0.0252554000
_diffrn_radiation_monochromator mirror
_diffrn_radiation_type 'Cu K\a'
_diffrn_radiation_wavelength 1.5418
_diffrn_reflns_av_R_equivalents 0.0392
_diffrn_reflns_av_unetI/netI 0.0274
_diffrn_reflns_limit_h_max 10
_diffrn_reflns_limit_h_min -14
_diffrn_reflns_limit_k_max 11
_diffrn_reflns_limit_k_min -11
_diffrn_reflns_limit_l_max 16
_diffrn_reflns_limit_l_min -16
_diffrn_reflns_number 13385
_diffrn_reflns_theta_full 67.23
_diffrn_reflns_theta_max 67.23
_diffrn_reflns_theta_min 3.61
_diffrn_source 'Enhance Ultra (Cu) X-ray Source'
_exptl_absorpt_coefficient_mu 2.123
_exptl_absorpt_correction_T_max 0.834
_exptl_absorpt_correction_T_min 0.611
_exptl_absorpt_correction_type analytical
_exptl_absorpt_process_details
;
CrysAlisPro, Agilent Technologies,
Version 1.171.35.19 (release 27-10-2011 CrysAlis171 .NET)
(compiled Oct 27 2011,15:02:11)
Analytical numeric absorption correction using a multifaceted crystal
model based on expressions derived by R.C. Clark & J.S. Reid.
(Clark, R. C. & Reid, J. S. (1995). Acta Cryst. A51, 887-897)
;
_exptl_crystal_colour_lustre dull
_exptl_crystal_colour_modifier dark
_exptl_crystal_colour_primary colourless
_exptl_crystal_density_diffrn 1.303
_exptl_crystal_density_method 'not measured'
_exptl_crystal_description block
_exptl_crystal_F_000 704
_exptl_crystal_size_max 0.3536
_exptl_crystal_size_mid 0.1447
_exptl_crystal_size_min 0.0949
_refine_diff_density_max 0.157
_refine_diff_density_min -0.216
_refine_diff_density_rms 0.041
_refine_ls_extinction_method none
_refine_ls_goodness_of_fit_ref 1.036
_refine_ls_hydrogen_treatment mixed
_refine_ls_matrix_type full
_refine_ls_number_parameters 209
_refine_ls_number_reflns 2934
_refine_ls_number_restraints 0
_refine_ls_restrained_S_all 1.036
_refine_ls_R_factor_all 0.0508
_refine_ls_R_factor_gt 0.0384
_refine_ls_shift/su_max 0.001
_refine_ls_shift/su_mean 0.000
_refine_ls_structure_factor_coef Fsqd
_refine_ls_weighting_details 'calc w=1/[\s^2^(Fo^2^)+(0.0592P)^2^+0.3202P] where P=(Fo^2^+2Fc^2^)/3'
_refine_ls_weighting_scheme calc
_refine_ls_wR_factor_gt 0.0996
_refine_ls_wR_factor_ref 0.1156
_reflns_number_gt 2328
_reflns_number_total 2934
_reflns_threshold_expression >2sigma(I)
_cod_data_source_file c3ra41467a.txt
_cod_data_source_block exp_462
_cod_original_cell_volume 1671.24(8)
_cod_database_code 7239047
_chemical_oxdiff_formula C17H26O3N1Cl1
_chemical_oxdiff_usercomment qiufayang_leishenghui_20120605
_reflns_odcompleteness_completeness 98.18
_reflns_odcompleteness_iscentric 1
_reflns_odcompleteness_theta 66.97

loop_
_space_group_symop_id
_space_group_symop_operation_xyz
1 'x, y, z'
2 '-x, y+1/2, -z+1/2'
3 '-x, -y, -z'
4 'x, -y-1/2, z-1/2'

loop_
_atom_site_label
_atom_site_type_symbol
_atom_site_fract_x
_atom_site_fract_y
_atom_site_fract_z
_atom_site_U_iso_or_equiv
_atom_site_adp_type
_atom_site_occupancy
_atom_site_symmetry_multiplicity
_atom_site_calc_flag
_atom_site_refinement_flags
Cl1 Cl 1.01136(4) 0.61110(6) 0.68941(4) 0.0686(2) Uani 1 1 d .
O2 O 0.47030(11) 0.31486(15) 0.61991(11) 0.0591(4) Uani 1 1 d .
C10 C 0.73849(14) 0.46168(18) 0.77491(12) 0.0412(4) Uani 1 1 d .
N1 N 0.85398(13) 0.66760(16) 0.82745(11) 0.0482(4) Uani 1 1 d .
H1 H 0.8993 0.6463 0.7870 0.058 Uiso 1 1 calc R
O1 O 0.50361(14) -0.08620(16) 0.64601(12) 0.0708(4) Uani 1 1 d .
C13 C 0.56799(14) 0.33298(19) 0.64610(12) 0.0426(4) Uani 1 1 d .
C11 C 0.71357(15) 0.31377(18) 0.79664(12) 0.0436(4) Uani 1 1 d .
H11A H 0.6767 0.3133 0.8505 0.052 Uiso 1 1 calc R
H11B H 0.7820 0.2644 0.8170 0.052 Uiso 1 1 calc R
C12 C 0.64294(14) 0.23463(18) 0.71227(12) 0.0414(4) Uani 1 1 d .
C9 C 0.81103(16) 0.5343(2) 0.85770(14) 0.0498(4) Uani 1 1 d .
H9A H 0.7703 0.5526 0.9076 0.060 Uiso 1 1 calc R
H9B H 0.8718 0.4742 0.8849 0.060 Uiso 1 1 calc R
C4 C 0.57897(16) 0.11236(19) 0.74156(14) 0.0487(4) Uani 1 1 d .
H4A H 0.6195 0.0686 0.7998 0.058 Uiso 1 1 calc R
H4B H 0.5089 0.1429 0.7530 0.058 Uiso 1 1 calc R
C3 C 0.69812(14) 0.52531(19) 0.69132(13) 0.0425(4) Uani 1 1 d .
C14 C 0.62875(14) 0.44788(19) 0.60778(13) 0.0441(4) Uani 1 1 d .
H14 H 0.5756 0.5124 0.5706 0.053 Uiso 1 1 calc R
C2 C 0.71606(16) 0.67790(19) 0.67723(14) 0.0512(5) Uani 1 1 d .
H2A H 0.6471 0.7205 0.6474 0.061 Uiso 1 1 calc R
H2B H 0.7658 0.6892 0.6336 0.061 Uiso 1 1 calc R
C7 C 0.71424(15) 0.16323(19) 0.64740(13) 0.0442(4) Uani 1 1 d .
H7 H 0.7721 0.1116 0.6905 0.053 Uiso 1 1 calc R
C5 C 0.56385(16) 0.0135(2) 0.65729(14) 0.0513(5) Uani 1 1 d .
C1 C 0.76230(17) 0.7514(2) 0.77095(15) 0.0538(5) Uani 1 1 d .
H1A H 0.7886 0.8425 0.7577 0.065 Uiso 1 1 calc R
H1B H 0.7058 0.7631 0.8080 0.065 Uiso 1 1 calc R
C15 C 0.69414(16) 0.3777(2) 0.53795(13) 0.0468(4) Uani 1 1 d .
H15 H 0.6414 0.3326 0.4863 0.056 Uiso 1 1 calc R
C8 C 0.76957(15) 0.2653(2) 0.59110(13) 0.0468(4) Uani 1 1 d .
H8A H 0.8007 0.2141 0.5443 0.056 Uiso 1 1 calc R
H8B H 0.8292 0.3096 0.6355 0.056 Uiso 1 1 calc R
C17 C 0.91999(19) 0.7446(2) 0.91112(16) 0.0647(6) Uani 1 1 d .
H17A H 0.9486 0.8277 0.8884 0.097 Uiso 1 1 calc R
H17B H 0.9792 0.6872 0.9431 0.097 Uiso 1 1 calc R
H17C H 0.8746 0.7684 0.9556 0.097 Uiso 1 1 calc R
C6 C 0.63672(17) 0.0567(2) 0.58988(15) 0.0532(5) Uani 1 1 d .
H6A H 0.5943 0.0976 0.5314 0.064 Uiso 1 1 calc R
H6B H 0.6769 -0.0221 0.5726 0.064 Uiso 1 1 calc R
C16 C 0.75881(18) 0.4816(2) 0.49100(14) 0.0565(5) Uani 1 1 d .
H16A H 0.7112 0.5545 0.4613 0.085 Uiso 1 1 calc R
H16B H 0.7896 0.4355 0.4428 0.085 Uiso 1 1 calc R
H16C H 0.8164 0.5203 0.5393 0.085 Uiso 1 1 calc R
O O 1.0798(2) 0.4206(3) 0.87971(19) 0.0978(6) Uani 1 1 d .
HA H 1.058(3) 0.471(4) 0.820(3) 0.124(13) Uiso 1 1 d .
HB H 1.048(3) 0.342(4) 0.863(2) 0.102(12) Uiso 1 1 d .

loop_
_atom_site_aniso_label
_atom_site_aniso_U_11
_atom_site_aniso_U_22
_atom_site_aniso_U_33
_atom_site_aniso_U_23
_atom_site_aniso_U_13
_atom_site_aniso_U_12
Cl1 0.0538(3) 0.0859(4) 0.0694(4) -0.0124(3) 0.0203(2) -0.0022(3)
O2 0.0368(8) 0.0684(9) 0.0702(9) 0.0084(7) 0.0071(6) -0.0015(6)
C10 0.0383(10) 0.0410(9) 0.0460(9) 0.0004(7) 0.0129(7) 0.0033(7)
N1 0.0483(9) 0.0458(8) 0.0538(9) -0.0063(7) 0.0182(7) -0.0035(7)
O1 0.0753(11) 0.0590(9) 0.0787(11) -0.0050(7) 0.0173(8) -0.0230(8)
C13 0.0402(11) 0.0447(10) 0.0438(9) -0.0015(7) 0.0107(7) 0.0022(7)
C11 0.0454(10) 0.0430(10) 0.0427(9) 0.0037(7) 0.0097(7) 0.0022(8)
C12 0.0404(10) 0.0394(9) 0.0458(9) 0.0044(7) 0.0123(7) 0.0006(7)
C9 0.0553(12) 0.0486(10) 0.0470(10) 0.0001(8) 0.0142(8) -0.0028(9)
C4 0.0481(11) 0.0471(10) 0.0529(10) 0.0058(8) 0.0155(8) -0.0044(8)
C3 0.0388(10) 0.0420(9) 0.0480(10) 0.0026(8) 0.0122(7) 0.0032(7)
C14 0.0406(10) 0.0438(9) 0.0465(10) 0.0087(8) 0.0062(7) 0.0044(8)
C2 0.0520(11) 0.0424(10) 0.0602(11) 0.0070(8) 0.0137(9) 0.0034(8)
C7 0.0418(10) 0.0438(9) 0.0480(10) 0.0018(8) 0.0118(7) 0.0036(8)
C5 0.0504(12) 0.0447(10) 0.0575(11) 0.0053(8) 0.0084(8) -0.0011(9)
C1 0.0551(12) 0.0402(10) 0.0703(13) -0.0005(9) 0.0224(10) 0.0016(8)
C15 0.0499(11) 0.0509(10) 0.0396(9) 0.0030(8) 0.0094(8) -0.0042(8)
C8 0.0442(10) 0.0507(10) 0.0488(10) -0.0013(8) 0.0174(8) 0.0014(8)
C17 0.0661(14) 0.0615(13) 0.0668(13) -0.0171(10) 0.0145(10) -0.0115(10)
C6 0.0609(13) 0.0463(10) 0.0548(11) -0.0027(9) 0.0173(9) -0.0019(9)
C16 0.0646(13) 0.0607(12) 0.0460(10) 0.0066(9) 0.0154(9) -0.0079(10)
O 0.1026(17) 0.0897(16) 0.1037(17) 0.0023(13) 0.0270(13) 0.0040(13)

loop_
_atom_type_symbol
_atom_type_description
_atom_type_scat_dispersion_real
_atom_type_scat_dispersion_imag
_atom_type_scat_source
C C 0.0181 0.0091 'International Tables Vol C Tables 4.2.6.8 and 6.1.1.4'
H H 0.0000 0.0000 'International Tables Vol C Tables 4.2.6.8 and 6.1.1.4'
N N 0.0311 0.0180 'International Tables Vol C Tables 4.2.6.8 and 6.1.1.4'
O O 0.0492 0.0322 'International Tables Vol C Tables 4.2.6.8 and 6.1.1.4'
Cl Cl 0.3639 0.7018 'International Tables Vol C Tables 4.2.6.8 and 6.1.1.4'

loop_
_exptl_crystal_face_index_h
_exptl_crystal_face_index_k
_exptl_crystal_face_index_l
_exptl_crystal_face_perp_dist
_exptl_oxdiff_crystal_face_indexfrac_h
_exptl_oxdiff_crystal_face_indexfrac_k
_exptl_oxdiff_crystal_face_indexfrac_l
_exptl_oxdiff_crystal_face_x
_exptl_oxdiff_crystal_face_y
_exptl_oxdiff_crystal_face_z
5 -4 2 0.0609 5.0000 -4.0000 2.0000 -0.6076 0.3176 -0.6643
-5 4 -2 0.0761 -5.0000 4.0000 -2.0000 0.6076 -0.3176 0.6643
-7 -3 2 0.1506 -7.0000 -3.0000 2.0000 -0.4909 0.1601 0.8401
-1 0 -9 0.0672 -1.0000 0.0000 -9.0000 0.6930 0.6834 0.3530
1 0 9 0.0277 1.0000 -0.0000 9.0000 -0.6930 -0.6834 -0.3530
-1 2 9 0.0247 -1.0000 2.0000 9.0000 -0.4663 -0.9167 -0.1089
2 -2 -9 0.0631 2.0000 -2.0000 -9.0000 0.4660 0.9204 -0.0168
-4 2 -6 0.0644 -4.0000 2.0000 -6.0000 0.6891 0.2174 0.6469
7 2 -6 0.1730 7.0000 2.0000 -6.0000 0.6857 0.2582 -0.7355
-2 -3 8 0.0754 -2.0000 -3.0000 8.0000 -0.9542 -0.2794 0.0602
-5 5 5 0.0468 -5.0000 5.0000 5.0000 0.1819 -0.9649 0.4839
3 -5 -5 0.0888 3.0000 -5.0000 -5.0000 -0.1813 0.9575 -0.2325
-3 -1 9 0.0501 -3.0000 -1.0000 9.0000 -0.8048 -0.5853 0.1534
3 6 -1 0.1741 3.0000 6.0000 -1.0000 0.7543 -0.5901 -0.3736
-2 0 -8 0.0592 -2.0000 0.0000 -8.0000 0.6164 0.6033 0.4534
2 -6 1 0.0966 2.0000 -6.0000 1.0000 -0.7558 0.6086 -0.2547
4 5 -4 0.1748 4.0000 5.0000 -4.0000 0.8718 -0.2444 -0.4199
4 1 7 0.0784 4.0000 1.0000 7.0000 -0.4270 -0.6325 -0.6831

loop_
_geom_angle_atom_site_label_1
_geom_angle_atom_site_label_2
_geom_angle_atom_site_label_3
_geom_angle
C9 C10 C11 113.63(15)
C3 C10 C11 124.05(16)
C3 C10 C9 122.29(17)
C9 N1 C1 109.72(14)
C9 N1 C17 111.98(15)
C1 N1 C17 113.13(16)
O2 C13 C12 123.65(16)
O2 C13 C14 123.20(16)
C14 C13 C12 112.87(14)
C10 C11 C12 115.02(14)
C13 C12 C11 110.67(14)
C13 C12 C4 110.98(15)
C13 C12 C7 105.56(14)
C11 C12 C7 111.60(14)
C4 C12 C11 114.97(15)
C4 C12 C7 102.39(14)
N1 C9 C10 112.01(15)
C5 C4 C12 105.03(15)
C10 C3 C14 121.10(16)
C10 C3 C2 121.75(17)
C2 C3 C14 117.12(15)
C13 C14 C3 109.43(14)
C13 C14 C15 106.24(14)
C3 C14 C15 114.65(15)
C3 C2 C1 112.49(16)
C8 C7 C12 113.59(14)
C8 C7 C6 117.67(15)
C6 C7 C12 103.38(14)
O1 C5 C4 125.31(19)
O1 C5 C6 125.26(19)
C4 C5 C6 109.43(16)
N1 C1 C2 109.16(15)
C8 C15 C14 110.32(14)
C16 C15 C14 112.78(16)
C16 C15 C8 110.51(16)
C7 C8 C15 114.47(15)
C5 C6 C7 104.45(16)

loop_
_geom_bond_atom_site_label_1
_geom_bond_atom_site_label_2
_geom_bond_distance
O2 C13 1.215(2)
C10 C11 1.505(2)
C10 C9 1.498(3)
C10 C3 1.335(3)
N1 C9 1.490(2)
N1 C1 1.493(3)
N1 C17 1.493(3)
O1 C5 1.212(2)
C13 C12 1.514(2)
C13 C14 1.507(3)
C11 C12 1.533(2)
C12 C4 1.530(2)
C12 C7 1.567(2)
C4 C5 1.508(3)
C3 C14 1.511(3)
C3 C2 1.508(3)
C14 C15 1.562(3)
C2 C1 1.509(3)
C7 C8 1.521(3)
C7 C6 1.527(3)
C5 C6 1.509(3)
C15 C8 1.529(3)
C15 C16 1.525(3)
